data_7230603
loop_
_publ_author_name
'Yu, Qi'
'Dong, Hong'
'Zhang, Xin'
'Zhu, Ya-Xin'
'Wang, Jian-Hui'
'Zhang, Feng-Ming'
'Sun, Xiao-Jun'

_publ_section_title
;
 Novel stable metal--organic framework photocatalyst for light-driven
 hydrogen production
;
_journal_issue 23
_journal_name_full CrystEngComm
_journal_page_first 3228
_journal_paper_doi 10.1039/C8CE00386F
_journal_volume 20
_journal_year 2018
_chemical_formula_moiety 'C8 H6 Dy N O6, H2 O'
_chemical_formula_sum 'C8 H8 Dy N O7'
_chemical_formula_weight 392.65
_space_group_IT_number 14
_space_group_name_Hall '-P 2yn'
_space_group_name_H-M_alt 'P 1 21/n 1'
_symmetry_cell_setting monoclinic
_symmetry_space_group_name_Hall '-P 2yn'
_symmetry_space_group_name_H-M 'P 1 21/n 1'
_atom_sites_solution_hydrogens geom
_atom_sites_solution_primary direct
_atom_sites_solution_secondary difmap
_audit_creation_method SHELXL-97
_audit_update_record
;
2015-09-17 deposited with the CCDC.
2018-05-07 downloaded from the CCDC.
;
_cell_angle_alpha 90.00
_cell_angle_beta 95.241(2)
_cell_angle_gamma 90.00
_cell_formula_units_Z 4
_cell_length_a 4.55760(10)
_cell_length_b 16.2048(4)
_cell_length_c 14.0456(3)
_cell_measurement_reflns_used 2379
_cell_measurement_temperature 293(2)
_cell_measurement_theta_max 28.9595
_cell_measurement_theta_min 2.8995
_cell_volume 1033.00(4)
_computing_cell_refinement
;
CrysAlisPro, Agilent Technologies,
Version 1.171.35.21 (release 20-01-2012 CrysAlis171 .NET)
(compiled Jan 23 2012,18:06:46)
;
_computing_data_collection
;
CrysAlisPro, Agilent Technologies,
Version 1.171.35.21 (release 20-01-2012 CrysAlis171 .NET)
(compiled Jan 23 2012,18:06:46)
;
_computing_data_reduction
;
CrysAlisPro, Agilent Technologies,
Version 1.171.35.21 (release 20-01-2012 CrysAlis171 .NET)
(compiled Jan 23 2012,18:06:46)
;
_computing_structure_refinement 'SHELXL-97 (Sheldrick, 1997)'
_computing_structure_solution 'SHELXS-97 (Sheldrick, 1990)'
_diffrn_ambient_temperature 293(2)
_diffrn_detector_area_resol_mean 16.1954
_diffrn_measured_fraction_theta_full 0.998
_diffrn_measured_fraction_theta_max 0.998
_diffrn_measurement_device_type 'Xcalibur, Eos'
_diffrn_measurement_method '\w scans'
_diffrn_radiation_monochromator graphite
_diffrn_radiation_source 'fine-focus sealed tube'
_diffrn_radiation_type MoK\a
_diffrn_radiation_wavelength 0.71073
_diffrn_reflns_av_R_equivalents 0.0223
_diffrn_reflns_av_sigmaI/netI 0.0288
_diffrn_reflns_limit_h_max 5
_diffrn_reflns_limit_h_min -5
_diffrn_reflns_limit_k_max 19
_diffrn_reflns_limit_k_min -18
_diffrn_reflns_limit_l_max 11
_diffrn_reflns_limit_l_min -16
_diffrn_reflns_number 4200
_diffrn_reflns_theta_full 25.00
_diffrn_reflns_theta_max 25.00
_diffrn_reflns_theta_min 2.91
_exptl_absorpt_coefficient_mu 7.258
_exptl_absorpt_correction_T_max 0.4090
_exptl_absorpt_correction_T_min 0.3717
_exptl_absorpt_correction_type multi-scan
_exptl_absorpt_process_details
;
CrysAlisPro, Agilent Technologies,
Version 1.171.35.21 (release 20-01-2012 CrysAlis171 .NET)
(compiled Jan 23 2012,18:06:46)
Empirical absorption correction using spherical harmonics,
 implemented in SCALE3 ABSPACK scaling algorithm.
;
_exptl_crystal_colour yellow
_exptl_crystal_density_diffrn 2.525
_exptl_crystal_density_method 'not measured'
_exptl_crystal_description block
_exptl_crystal_F_000 740
_exptl_crystal_size_max 0.17
_exptl_crystal_size_mid 0.16
_exptl_crystal_size_min 0.15
_refine_diff_density_max 0.797
_refine_diff_density_min -0.594
_refine_diff_density_rms 0.115
_refine_ls_extinction_method none
_refine_ls_goodness_of_fit_ref 1.035
_refine_ls_hydrogen_treatment mixed
_refine_ls_matrix_type full
_refine_ls_number_parameters 169
_refine_ls_number_reflns 1822
_refine_ls_number_restraints 7
_refine_ls_restrained_S_all 1.033
_refine_ls_R_factor_all 0.0276
_refine_ls_R_factor_gt 0.0214
_refine_ls_shift/su_max 0.002
_refine_ls_shift/su_mean 0.000
_refine_ls_structure_factor_coef Fsqd
_refine_ls_weighting_details 'calc w=1/[\s^2^(Fo^2^)+(0.0174P)^2^+1.1671P] where P=(Fo^2^+2Fc^2^)/3'
_refine_ls_weighting_scheme calc
_refine_ls_wR_factor_gt 0.0447
_refine_ls_wR_factor_ref 0.0467
_reflns_number_gt 1563
_reflns_number_total 1822
_reflns_threshold_expression >2sigma(I)
_cod_data_source_file c8ce00386f2.cif
_cod_data_source_block fm2
_cod_depositor_comments 'Adding full bibliography for 7230603.cif.'
_cod_original_sg_symbol_H-M 'P 21/n'
_cod_database_code 7230603

loop_
_symmetry_equiv_pos_as_xyz
'x, y, z'
'-x+1/2, y+1/2, -z+1/2'
'-x, -y, -z'
'x-1/2, -y-1/2, z-1/2'

loop_
_atom_site_label
_atom_site_type_symbol
_atom_site_fract_x
_atom_site_fract_y
_atom_site_fract_z
_atom_site_U_iso_or_equiv
_atom_site_adp_type
_atom_site_occupancy
_atom_site_symmetry_multiplicity
_atom_site_calc_flag
_atom_site_refinement_flags
C1 C 0.0659(9) 0.6644(2) 0.5969(3) 0.0128(9) Uani 1 1 d .
C2 C 0.2162(9) 0.6351(2) 0.6801(3) 0.0132(9) Uani 1 1 d .
H2 H 0.3651 0.6667 0.7118 0.016 Uiso 1 1 calc R
C3 C 0.1453(9) 0.5585(2) 0.7166(3) 0.0136(9) Uani 1 1 d .
C4 C -0.0705(9) 0.5106(3) 0.6665(3) 0.0159(9) Uani 1 1 d .
H4 H -0.1170 0.4589 0.6896 0.019 Uiso 1 1 calc R
C5 C -0.2157(8) 0.5396(2) 0.5824(3) 0.0145(9) Uani 1 1 d .
C6 C -0.1492(9) 0.6167(3) 0.5476(3) 0.0151(9) Uani 1 1 d .
H6 H -0.2489 0.6364 0.4914 0.018 Uiso 1 1 calc R
C7 C 0.1300(9) 0.7485(2) 0.5612(3) 0.0151(9) Uani 1 1 d .
C8 C 0.2957(9) 0.5302(2) 0.8098(3) 0.0134(9) Uani 1 1 d .
N1 N -0.4367(8) 0.4859(2) 0.5374(2) 0.0179(8) Uani 1 1 d .
O1 O 0.3246(7) 0.79319(17) 0.6055(2) 0.0269(8) Uani 1 1 d .
O2 O -0.0126(6) 0.77596(17) 0.4869(2) 0.0216(7) Uani 1 1 d .
O3 O 0.5095(6) 0.57272(16) 0.8458(2) 0.0158(7) Uani 1 1 d .
O4 O 0.1976(6) 0.46684(17) 0.8482(2) 0.0185(7) Uani 1 1 d .
O5 O 0.4836(6) 0.82356(18) 0.3938(2) 0.0205(7) Uani 1 1 d D
H51 H 0.652(5) 0.805(2) 0.412(3) 0.031 Uiso 1 1 d D
H52 H 0.393(7) 0.790(2) 0.355(3) 0.031 Uiso 1 1 d D
O6 O 0.2505(6) 1.05504(18) 0.47008(19) 0.0112(6) Uani 1 1 d D
H61 H 0.235(9) 1.056(3) 0.4097(8) 0.017 Uiso 1 1 d D
O7 O 0.2359(16) 0.7021(3) 0.2714(4) 0.120(3) Uani 1 1 d D
H71 H 0.400(11) 0.679(6) 0.266(7) 0.180 Uiso 1 1 d D
H72 H 0.129(17) 0.700(6) 0.219(4) 0.180 Uiso 1 1 d D
Dy1 Dy 0.24138(4) 0.908755(11) 0.496847(13) 0.00947(8) Uani 1 1 d .

loop_
_atom_site_aniso_label
_atom_site_aniso_U_11
_atom_site_aniso_U_22
_atom_site_aniso_U_33
_atom_site_aniso_U_23
_atom_site_aniso_U_13
_atom_site_aniso_U_12
C1 0.014(2) 0.010(2) 0.013(2) 0.0001(17) -0.0007(17) -0.0015(18)
C2 0.014(2) 0.013(2) 0.012(2) -0.0033(18) 0.0002(17) -0.0027(18)
C3 0.013(2) 0.013(2) 0.014(2) 0.0018(18) -0.0022(17) -0.0001(18)
C4 0.019(2) 0.014(2) 0.013(2) 0.0033(18) -0.0032(18) -0.0039(19)
C5 0.012(2) 0.014(2) 0.016(2) -0.0002(18) -0.0053(17) -0.0069(18)
C6 0.016(2) 0.018(2) 0.010(2) 0.0040(18) -0.0047(18) 0.0004(19)
C7 0.014(2) 0.015(2) 0.016(2) 0.0007(19) 0.0013(18) -0.0003(19)
C8 0.014(2) 0.014(2) 0.012(2) -0.0021(18) -0.0003(17) 0.0027(19)
N1 0.020(2) 0.0168(19) 0.0151(19) 0.0013(16) -0.0085(15) -0.0067(16)
O1 0.041(2) 0.0137(16) 0.0230(18) 0.0060(14) -0.0134(16) -0.0109(15)
O2 0.0201(16) 0.0150(16) 0.0273(18) 0.0114(14) -0.0110(14) -0.0057(14)
O3 0.0166(15) 0.0161(15) 0.0131(16) 0.0020(12) -0.0065(12) -0.0014(13)
O4 0.0235(16) 0.0167(16) 0.0137(16) 0.0047(13) -0.0072(13) -0.0082(14)
O5 0.0106(15) 0.0241(17) 0.0256(18) -0.0064(15) -0.0055(13) 0.0031(14)
O6 0.0105(14) 0.0128(15) 0.0100(15) 0.0023(13) -0.0004(12) -0.0035(12)
O7 0.185(7) 0.051(3) 0.102(5) 0.012(3) -0.102(5) -0.033(4)
Dy1 0.00900(11) 0.00748(12) 0.01128(12) -0.00007(8) -0.00251(8) -0.00041(8)

loop_
_atom_type_symbol
_atom_type_description
_atom_type_scat_dispersion_real
_atom_type_scat_dispersion_imag
_atom_type_scat_source
C C 0.0033 0.0016 'International Tables Vol C Tables 4.2.6.8 and 6.1.1.4'
H H 0.0000 0.0000 'International Tables Vol C Tables 4.2.6.8 and 6.1.1.4'
O O 0.0106 0.0060 'International Tables Vol C Tables 4.2.6.8 and 6.1.1.4'
N N 0.0061 0.0033 'International Tables Vol C Tables 4.2.6.8 and 6.1.1.4'
Dy Dy -0.1892 4.4098 'International Tables Vol C Tables 4.2.6.8 and 6.1.1.4'

loop_
_geom_angle_atom_site_label_1
_geom_angle_atom_site_label_2
_geom_angle_atom_site_label_3
_geom_angle
_geom_angle_site_symmetry_1
_geom_angle_site_symmetry_3
C6 C1 C2 120.3(4) . .
C6 C1 C7 119.6(4) . .
C2 C1 C7 120.0(4) . .
C1 C2 C3 120.2(4) . .
C1 C2 H2 119.9 . .
C3 C2 H2 119.9 . .
C2 C3 C4 119.2(4) . .
C2 C3 C8 119.5(4) . .
C4 C3 C8 121.3(4) . .
C5 C4 C3 120.2(4) . .
C5 C4 H4 119.9 . .
C3 C4 H4 119.9 . .
C4 C5 C6 120.3(4) . .
C4 C5 N1 115.7(4) . .
C6 C5 N1 124.0(4) . .
C1 C6 C5 119.7(4) . .
C1 C6 H6 120.2 . .
C5 C6 H6 120.2 . .
O2 C7 O1 119.4(4) . .
O2 C7 C1 120.0(4) . .
O1 C7 C1 120.6(4) . .
O2 C7 Dy1 60.1(2) . .
O1 C7 Dy1 59.3(2) . .
C1 C7 Dy1 178.7(3) . .
O4 C8 O3 124.4(4) . .
O4 C8 C3 118.2(3) . .
O3 C8 C3 117.4(4) . .
N1 N1 C5 113.9(4) 3_466 .
C7 O1 Dy1 94.0(2) . .
C7 O2 Dy1 93.3(2) . .
C8 O3 Dy1 135.5(3) . 4_676
C8 O4 Dy1 134.6(3) . 2_546
Dy1 O5 H51 119(3) . .
Dy1 O5 H52 123(3) . .
H51 O5 H52 110.2(17) . .
Dy1 O6 Dy1 104.01(10) 3_676 .
Dy1 O6 Dy1 143.70(13) 3_676 3_576
Dy1 O6 Dy1 100.42(10) . 3_576
Dy1 O6 H61 100(3) 3_676 .
Dy1 O6 H61 100(3) . .
Dy1 O6 H61 101(3) 3_576 .
H71 O7 H72 110.6(19) . .
O3 Dy1 O5 73.18(10) 4_575 .
O3 Dy1 O4 143.32(9) 4_575 2_556
O5 Dy1 O4 141.20(10) . 2_556
O3 Dy1 O6 120.11(10) 4_575 3_676
O5 Dy1 O6 76.27(10) . 3_676
O4 Dy1 O6 72.14(10) 2_556 3_676
O3 Dy1 O6 74.93(9) 4_575 .
O5 Dy1 O6 117.92(10) . .
O4 Dy1 O6 75.45(9) 2_556 .
O6 Dy1 O6 75.99(10) 3_676 .
O3 Dy1 O6 77.79(10) 4_575 3_576
O5 Dy1 O6 139.65(10) . 3_576
O4 Dy1 O6 76.01(9) 2_556 3_576
O6 Dy1 O6 143.70(13) 3_676 3_576
O6 Dy1 O6 79.58(10) . 3_576
O3 Dy1 O1 135.52(10) 4_575 .
O5 Dy1 O1 83.03(11) . .
O4 Dy1 O1 74.30(10) 2_556 .
O6 Dy1 O1 88.52(10) 3_676 .
O6 Dy1 O1 149.02(9) . .
O6 Dy1 O1 99.32(11) 3_576 .
O3 Dy1 O2 83.51(10) 4_575 .
O5 Dy1 O2 72.16(11) . .
O4 Dy1 O2 114.76(10) 2_556 .
O6 Dy1 O2 132.27(10) 3_676 .
O6 Dy1 O2 151.19(9) . .
O6 Dy1 O2 77.31(10) 3_576 .
O1 Dy1 O2 53.21(9) . .
O3 Dy1 C7 109.62(11) 4_575 .
O5 Dy1 C7 76.35(12) . .
O4 Dy1 C7 94.66(11) 2_556 .
O6 Dy1 C7 111.35(11) 3_676 .
O6 Dy1 C7 165.60(11) . .
O6 Dy1 C7 87.95(11) 3_576 .
O1 Dy1 C7 26.65(10) . .
O2 Dy1 C7 26.56(10) . .
O3 Dy1 Dy1 72.13(7) 4_575 3_576
O5 Dy1 Dy1 143.19(8) . 3_576
O4 Dy1 Dy1 71.29(7) 2_556 3_576
O6 Dy1 Dy1 111.55(7) 3_676 3_576
O6 Dy1 Dy1 39.81(6) . 3_576
O6 Dy1 Dy1 39.77(7) 3_576 3_576
O1 Dy1 Dy1 131.53(8) . 3_576
O2 Dy1 Dy1 115.27(7) . 3_576
C7 Dy1 Dy1 127.35(9) . 3_576
O3 Dy1 Dy1 98.77(7) 4_575 3_676
O5 Dy1 Dy1 98.47(7) . 3_676
O4 Dy1 Dy1 69.27(7) 2_556 3_676
O6 Dy1 Dy1 38.07(7) 3_676 3_676
O6 Dy1 Dy1 37.92(6) . 3_676
O6 Dy1 Dy1 113.30(7) 3_576 3_676
O1 Dy1 Dy1 121.91(7) . 3_676
O2 Dy1 Dy1 169.38(7) . 3_676
C7 Dy1 Dy1 147.80(8) . 3_676
Dy1 Dy1 Dy1 75.191(7) 3_576 3_676

loop_
_geom_bond_atom_site_label_1
_geom_bond_atom_site_label_2
_geom_bond_distance
_geom_bond_site_symmetry_2
C1 C6 1.383(5) .
C1 C2 1.384(6) .
C1 C7 1.490(5) .
C2 C3 1.392(6) .
C2 H2 0.9300 .
C3 C4 1.393(6) .
C3 C8 1.493(5) .
C4 C5 1.382(6) .
C4 H4 0.9300 .
C5 C6 1.385(6) .
C5 N1 1.434(5) .
C6 H6 0.9300 .
C7 O2 1.259(5) .
C7 O1 1.264(5) .
C7 Dy1 2.812(4) .
C8 O4 1.261(5) .
C8 O3 1.261(5) .
N1 N1 1.237(6) 3_466
O1 Dy1 2.424(3) .
O2 Dy1 2.442(3) .
O3 Dy1 2.301(3) 4_676
O4 Dy1 2.364(3) 2_546
O5 Dy1 2.348(3) .
O5 H51 0.844(10) .
O5 H52 0.849(10) .
O6 Dy1 2.393(3) 3_676
O6 Dy1 2.401(3) .
O6 Dy1 2.403(3) 3_576
O6 H61 0.845(10) .
O7 H71 0.847(11) .
O7 H72 0.847(10) .
Dy1 O3 2.301(3) 4_575
Dy1 O4 2.364(3) 2_556
Dy1 O6 2.393(3) 3_676
Dy1 O6 2.403(3) 3_576
Dy1 Dy1 3.6918(3) 3_576
Dy1 Dy1 3.7778(3) 3_676

loop_
_geom_hbond_atom_site_label_D
_geom_hbond_atom_site_label_H
_geom_hbond_atom_site_label_A
_geom_hbond_distance_DH
_geom_hbond_distance_HA
_geom_hbond_distance_DA
_geom_hbond_angle_DHA
_geom_hbond_site_symmetry_A
O5 H51 O2 0.844(10) 1.833(15) 2.651(4) 163(4) 1_655
O5 H52 O7 0.849(10) 1.942(13) 2.784(6) 171(4) .
O6 H61 O4 0.845(10) 2.38(4) 2.801(4) 112(3) 4_675
O7 H72 O1 0.847(10) 2.016(18) 2.855(6) 170(9) 4_575
